data_7005912
loop_
_publ_author_name
'Alb\'eniz, Ana C'
'Espinet, Pablo'
'Mart\'in-Ruiz, Blanca'

_publ_section_title
;
 Pd-H elimination reactions in palladium(II) allylic complexes.
;
_journal_issue 33
_journal_name_full 'Dalton transactions (Cambridge, England : 2003)'
_journal_page_first 3710
_journal_page_last 3714
_journal_paper_doi 10.1039/b706817d
_journal_year 2007
_chemical_formula_sum 'C15 H17 Br F5 P Pd'
_chemical_formula_weight 509.57
_chemical_name_systematic
;
?
;
_space_group_IT_number 14
_symmetry_cell_setting monoclinic
_symmetry_space_group_name_Hall '-P 2ybc'
_symmetry_space_group_name_H-M 'P 1 21/c 1'
_atom_sites_solution_hydrogens geom
_atom_sites_solution_primary direct
_atom_sites_solution_secondary difmap
_audit_creation_method SHELXL-97
_cell_angle_alpha 90.00
_cell_angle_beta 102.445(5)
_cell_angle_gamma 90.00
_cell_formula_units_Z 4
_cell_length_a 7.1018(18)
_cell_length_b 21.654(5)
_cell_length_c 12.220(3)
_cell_measurement_temperature 566(2)
_cell_volume 1835.1(8)
_computing_cell_refinement 'Bruker SMART'
_computing_data_collection 'Bruker SMART'
_computing_data_reduction 'Bruker SHELXTL'
_computing_molecular_graphics 'Bruker SHELXTL'
_computing_publication_material 'Bruker SHELXTL'
_computing_structure_refinement 'SHELXL-97 (Sheldrick, 1997)'
_computing_structure_solution 'SHELXS-97 (Sheldrick, 1990)'
_diffrn_ambient_temperature 566(2)
_diffrn_measured_fraction_theta_full 1.000
_diffrn_measured_fraction_theta_max 1.000
_diffrn_measurement_device_type 'CCD area detector'
_diffrn_measurement_method 'phi and omega scans'
_diffrn_radiation_monochromator graphite
_diffrn_radiation_source 'fine-focus sealed tube'
_diffrn_radiation_type MoK\a
_diffrn_radiation_wavelength 0.71073
_diffrn_reflns_av_R_equivalents 0.0702
_diffrn_reflns_av_sigmaI/netI 0.0631
_diffrn_reflns_limit_h_max 7
_diffrn_reflns_limit_h_min -7
_diffrn_reflns_limit_k_max 24
_diffrn_reflns_limit_k_min 0
_diffrn_reflns_limit_l_max 13
_diffrn_reflns_limit_l_min 0
_diffrn_reflns_number 8553
_diffrn_reflns_theta_full 23.29
_diffrn_reflns_theta_max 23.29
_diffrn_reflns_theta_min 1.88
_exptl_absorpt_coefficient_mu 3.315
_exptl_absorpt_correction_T_max 1
_exptl_absorpt_correction_T_min 0.431812
_exptl_absorpt_correction_type multi-scan
_exptl_crystal_colour white
_exptl_crystal_density_diffrn 1.844
_exptl_crystal_density_method 'not measured'
_exptl_crystal_description prism
_exptl_crystal_F_000 992
_exptl_crystal_size_max 0.19
_exptl_crystal_size_mid 0.07
_exptl_crystal_size_min 0.05
_refine_diff_density_max 1.432
_refine_diff_density_min -0.776
_refine_diff_density_rms 0.138
_refine_ls_extinction_method none
_refine_ls_goodness_of_fit_ref 0.951
_refine_ls_hydrogen_treatment constr
_refine_ls_matrix_type full
_refine_ls_number_parameters 211
_refine_ls_number_reflns 2643
_refine_ls_number_restraints 0
_refine_ls_restrained_S_all 0.951
_refine_ls_R_factor_all 0.1052
_refine_ls_R_factor_gt 0.0576
_refine_ls_shift/su_max 0.008
_refine_ls_shift/su_mean 0.000
_refine_ls_structure_factor_coef Fsqd
_refine_ls_weighting_details 'calc w=1/[\s^2^(Fo^2^)+(0.0944P)^2^+0.0000P] where P=(Fo^2^+2Fc^2^)/3'
_refine_ls_weighting_scheme calc
_refine_ls_wR_factor_gt 0.1385
_refine_ls_wR_factor_ref 0.1612
_reflns_number_gt 1509
_reflns_number_total 2643
_reflns_threshold_expression >2sigma(I)
_cod_data_source_file b706817d.txt
_cod_data_source_block bm552
_cod_depositor_comments
;
The following automatic conversions were performed:
'_symmetry_cell_setting' value 'Monoclinic' changed to 'monoclinic'
according to '/home/saulius/struct/CIF-dictionaries/cif_core.dic'
dictionary named 'cif_core.dic' version 2.4.1 from 2010-06-29.

Automatic conversion script
Id: cif_fix_enum 1527 2010-12-29 10:47:43Z saulius 
;
_cod_original_sg_symbol_H-M P2(1)/c
_cod_database_code 7005912

loop_
_symmetry_equiv_pos_as_xyz
'x, y, z'
'-x, y+1/2, -z+1/2'
'-x, -y, -z'
'x, -y-1/2, z-1/2'

loop_
_atom_site_label
_atom_site_type_symbol
_atom_site_fract_x
_atom_site_fract_y
_atom_site_fract_z
_atom_site_U_iso_or_equiv
_atom_site_adp_type
_atom_site_occupancy
_atom_site_symmetry_multiplicity
_atom_site_calc_flag
_atom_site_refinement_flags
_atom_site_disorder_assembly
_atom_site_disorder_group
Pd1 Pd 0.16990(11) 0.45576(4) 0.72529(6) 0.0589(3) Uani 1 1 d . . .
C1 C 0.1147(15) 0.4886(6) 0.8876(8) 0.069(3) Uani 1 1 d . . .
H1 H 0.1015 0.5331 0.8991 0.083 Uiso 1 1 calc R . .
C2 C -0.0435(14) 0.4557(6) 0.8220(9) 0.075(3) Uani 1 1 d . . .
H2 H -0.1689 0.4756 0.7949 0.090 Uiso 1 1 calc R . .
C3 C -0.0110(13) 0.3954(6) 0.7949(8) 0.067(3) Uani 1 1 d . . .
H3 H -0.1153 0.3750 0.7416 0.080 Uiso 1 1 calc R . .
C4 C 0.1234(15) 0.3538(5) 0.8754(8) 0.069(3) Uani 1 1 d . . .
H4A H 0.2289 0.3408 0.8419 0.083 Uiso 1 1 calc R . .
H4B H 0.0543 0.3172 0.8904 0.083 Uiso 1 1 calc R . .
C5 C 0.2047(13) 0.3883(5) 0.9867(7) 0.058(3) Uani 1 1 d . . .
H5 H 0.0984 0.3921 1.0258 0.069 Uiso 1 1 calc R . .
C6 C 0.2701(14) 0.4528(4) 0.9684(8) 0.062(3) Uani 1 1 d . . .
H6A H 0.3859 0.4509 0.9385 0.074 Uiso 1 1 calc R . .
H6B H 0.3015 0.4743 1.0396 0.074 Uiso 1 1 calc R . .
P1 P 0.2179(4) 0.39952(14) 0.5747(2) 0.0649(8) Uani 1 1 d . . .
Br1 Br 0.40648(19) 0.53751(6) 0.70404(10) 0.0869(5) Uani 1 1 d . . .
C13 C 0.1815(17) 0.4412(6) 0.4465(8) 0.093(4) Uani 1 1 d . . .
H13A H 0.2463 0.4205 0.3957 0.140 Uiso 1 1 calc R . .
H13B H 0.2327 0.4822 0.4607 0.140 Uiso 1 1 calc R . .
H13C H 0.0461 0.4435 0.4140 0.140 Uiso 1 1 calc R . .
C14 C 0.083(3) 0.3302(7) 0.5400(13) 0.156(8) Uani 1 1 d . . .
H14A H -0.0421 0.3399 0.4953 0.234 Uiso 1 1 calc R . .
H14B H 0.0684 0.3098 0.6075 0.234 Uiso 1 1 calc R . .
H14C H 0.1495 0.3034 0.4985 0.234 Uiso 1 1 calc R . .
C15 C 0.4662(18) 0.3754(7) 0.5921(11) 0.119(5) Uani 1 1 d . . .
H15A H 0.4736 0.3410 0.5436 0.179 Uiso 1 1 calc R . .
H15B H 0.5154 0.3634 0.6685 0.179 Uiso 1 1 calc R . .
H15C H 0.5416 0.4090 0.5732 0.179 Uiso 1 1 calc R . .
C7 C 0.3604(15) 0.3504(5) 1.0619(8) 0.062(3) Uani 1 1 d . . .
C8 C 0.344(2) 0.3325(5) 1.1687(10) 0.079(3) Uani 1 1 d . . .
C9 C 0.489(3) 0.3002(6) 1.2394(11) 0.103(5) Uani 1 1 d . . .
C10 C 0.655(3) 0.2850(6) 1.2045(15) 0.115(6) Uani 1 1 d . . .
C11 C 0.6794(19) 0.3037(6) 1.1056(15) 0.092(4) Uani 1 1 d . . .
C12 C 0.5360(17) 0.3363(5) 1.0319(10) 0.076(3) Uani 1 1 d . . .
F8 F 0.1843(12) 0.3457(4) 1.2050(5) 0.105(2) Uani 1 1 d . . .
F9 F 0.4664(16) 0.2829(4) 1.3395(6) 0.156(4) Uani 1 1 d . . .
F10 F 0.7959(15) 0.2545(4) 1.2722(8) 0.174(4) Uani 1 1 d . . .
F11 F 0.8400(13) 0.2910(4) 1.0663(9) 0.146(3) Uani 1 1 d . . .
F12 F 0.5662(9) 0.3548(3) 0.9323(6) 0.095(2) Uani 1 1 d . . .

loop_
_atom_site_aniso_label
_atom_site_aniso_U_11
_atom_site_aniso_U_22
_atom_site_aniso_U_33
_atom_site_aniso_U_23
_atom_site_aniso_U_13
_atom_site_aniso_U_12
Pd1 0.0533(5) 0.0725(6) 0.0472(5) 0.0026(4) 0.0025(3) 0.0021(4)
C1 0.071(8) 0.085(8) 0.056(7) 0.005(6) 0.022(6) 0.022(6)
C2 0.037(6) 0.115(10) 0.074(8) 0.027(8) 0.011(5) 0.024(7)
C3 0.039(6) 0.098(9) 0.057(7) 0.012(6) -0.005(5) -0.005(6)
C4 0.073(7) 0.069(8) 0.060(7) 0.003(6) 0.001(5) -0.017(6)
C5 0.049(6) 0.073(7) 0.046(6) 0.002(5) -0.003(4) 0.002(5)
C6 0.069(7) 0.072(7) 0.042(5) -0.003(5) 0.006(5) 0.003(6)
P1 0.0673(19) 0.073(2) 0.0506(16) -0.0031(14) 0.0050(13) -0.0005(14)
Br1 0.0905(9) 0.0889(10) 0.0799(9) -0.0069(7) 0.0150(7) -0.0254(7)
C13 0.089(9) 0.135(11) 0.051(7) 0.012(7) 0.007(6) 0.027(8)
C14 0.25(2) 0.129(13) 0.109(12) -0.054(10) 0.072(13) -0.104(14)
C15 0.094(10) 0.156(13) 0.095(10) -0.015(9) -0.007(8) 0.063(9)
C7 0.063(7) 0.066(7) 0.050(7) -0.006(5) -0.002(5) -0.006(5)
C8 0.097(10) 0.071(8) 0.056(8) 0.004(6) -0.011(7) -0.010(7)
C9 0.161(16) 0.078(10) 0.049(9) 0.003(7) -0.023(9) -0.012(10)
C10 0.158(17) 0.066(9) 0.083(12) 0.005(9) -0.055(12) 0.008(10)
C11 0.066(9) 0.078(9) 0.120(13) -0.014(9) -0.009(8) 0.014(7)
C12 0.071(8) 0.079(8) 0.066(8) -0.006(6) -0.013(6) 0.008(6)
F8 0.126(6) 0.135(7) 0.057(4) 0.000(4) 0.026(4) -0.026(5)
F9 0.261(12) 0.119(7) 0.060(5) 0.037(5) -0.028(6) -0.021(7)
F10 0.199(9) 0.109(7) 0.160(8) 0.015(6) -0.083(7) 0.054(6)
F11 0.101(6) 0.142(8) 0.178(9) -0.012(7) -0.008(6) 0.045(6)
F12 0.072(4) 0.126(6) 0.086(5) 0.004(4) 0.017(4) 0.019(4)

loop_
_atom_type_symbol
_atom_type_description
_atom_type_scat_dispersion_real
_atom_type_scat_dispersion_imag
_atom_type_scat_source
C C 0.0033 0.0016 'International Tables Vol C Tables 4.2.6.8 and 6.1.1.4'
H H 0.0000 0.0000 'International Tables Vol C Tables 4.2.6.8 and 6.1.1.4'
F F 0.0171 0.0103 'International Tables Vol C Tables 4.2.6.8 and 6.1.1.4'
P P 0.1023 0.0942 'International Tables Vol C Tables 4.2.6.8 and 6.1.1.4'
Br Br -0.2901 2.4595 'International Tables Vol C Tables 4.2.6.8 and 6.1.1.4'
Pd Pd -0.9988 1.0072 'International Tables Vol C Tables 4.2.6.8 and 6.1.1.4'

loop_
_geom_angle_atom_site_label_1
_geom_angle_atom_site_label_2
_geom_angle_atom_site_label_3
_geom_angle
_geom_angle_site_symmetry_1
_geom_angle_site_symmetry_3
_geom_angle_publ_flag
C2 Pd1 C3 37.9(4) . . ?
C2 Pd1 C1 38.2(4) . . ?
C3 Pd1 C1 66.6(4) . . ?
C2 Pd1 P1 134.2(4) . . ?
C3 Pd1 P1 101.6(3) . . ?
C1 Pd1 P1 166.6(3) . . ?
C2 Pd1 Br1 129.7(4) . . ?
C3 Pd1 Br1 162.5(3) . . ?
C1 Pd1 Br1 96.8(3) . . ?
P1 Pd1 Br1 94.22(8) . . ?
C2 C1 C6 118.9(10) . . ?
C2 C1 Pd1 66.8(6) . . ?
C6 C1 Pd1 100.0(6) . . ?
C3 C2 C1 117.2(9) . . ?
C3 C2 Pd1 71.9(6) . . ?
C1 C2 Pd1 75.0(6) . . ?
C2 C3 C4 121.5(9) . . ?
C2 C3 Pd1 70.2(6) . . ?
C4 C3 Pd1 105.9(6) . . ?
C3 C4 C5 110.4(9) . . ?
C6 C5 C7 112.6(8) . . ?
C6 C5 C4 112.6(8) . . ?
C7 C5 C4 110.8(8) . . ?
C5 C6 C1 111.4(9) . . ?
C13 P1 C14 104.5(7) . . ?
C13 P1 C15 101.7(6) . . ?
C14 P1 C15 104.2(8) . . ?
C13 P1 Pd1 114.8(4) . . ?
C14 P1 Pd1 118.2(5) . . ?
C15 P1 Pd1 111.7(4) . . ?
C8 C7 C12 116.4(10) . . ?
C8 C7 C5 121.3(10) . . ?
C12 C7 C5 122.1(10) . . ?
F8 C8 C9 118.4(13) . . ?
F8 C8 C7 120.2(10) . . ?
C9 C8 C7 121.4(14) . . ?
F9 C9 C10 120.2(16) . . ?
F9 C9 C8 119.7(18) . . ?
C10 C9 C8 120.1(14) . . ?
C11 C10 F10 119(2) . . ?
C11 C10 C9 120.0(14) . . ?
F10 C10 C9 120.4(19) . . ?
C10 C11 F11 123.2(15) . . ?
C10 C11 C12 121.6(15) . . ?
F11 C11 C12 115.2(15) . . ?
F12 C12 C11 119.9(13) . . ?
F12 C12 C7 119.7(9) . . ?
C11 C12 C7 120.4(13) . . ?

loop_
_geom_bond_atom_site_label_1
_geom_bond_atom_site_label_2
_geom_bond_distance
_geom_bond_site_symmetry_2
_geom_bond_publ_flag
Pd1 C2 2.113(10) . ?
Pd1 C3 2.134(10) . ?
Pd1 C1 2.220(10) . ?
Pd1 P1 2.292(3) . ?
Pd1 Br1 2.4924(15) . ?
C1 C2 1.422(15) . ?
C1 C6 1.525(13) . ?
C2 C3 1.380(14) . ?
C3 C4 1.512(13) . ?
C4 C5 1.550(12) . ?
C5 C6 1.504(12) . ?
C5 C7 1.517(13) . ?
P1 C13 1.778(11) . ?
P1 C14 1.783(12) . ?
P1 C15 1.808(11) . ?
C7 C8 1.392(15) . ?
C7 C12 1.406(15) . ?
C8 F8 1.332(14) . ?
C8 C9 1.385(18) . ?
C9 F9 1.323(15) . ?
C9 C10 1.38(2) . ?
C10 C11 1.32(2) . ?
C10 F10 1.329(15) . ?
C11 F11 1.358(16) . ?
C11 C12 1.397(17) . ?
C12 F12 1.342(13) . ?
